data_4089707
loop_
_publ_author_name
'Desai, Sai Puneet'
'Mondal, Moumita'
'Choudhury, Joyanta'

_publ_section_title
;
 Chelating Bis-N-heterocyclic Carbene--Palladium(II) Complexes for
 Oxidative Arene C--H Functionalization
;
_journal_issue 12
_journal_name_full Organometallics
_journal_page_first 2731
_journal_paper_doi 10.1021/om501163m
_journal_volume 34
_journal_year 2015
_chemical_formula_sum 'C20 H28 Cl4 I3 N5 Pd'
_chemical_formula_weight 967.37
_space_group_crystal_system orthorhombic
_space_group_IT_number 62
_space_group_name_Hall '-P 2ac 2n'
_space_group_name_H-M_alt 'P n m a'
_atom_sites_solution_hydrogens geom
_audit_creation_method SHELXL-2014
_cell_angle_alpha 90
_cell_angle_beta 90
_cell_angle_gamma 90
_cell_formula_units_Z 4
_cell_length_a 27.9849(15)
_cell_length_b 12.9449(7)
_cell_length_c 7.9074(5)
_cell_measurement_reflns_used 2861
_cell_measurement_temperature 109(2)
_cell_measurement_theta_max 26.031
_cell_measurement_theta_min 2.677
_cell_volume 2864.5(3)
_computing_cell_refinement 'Bruker XSCANS'
_computing_data_collection 'Bruker XSCANS'
_computing_data_reduction 'Bruker SHELXTL'
_computing_molecular_graphics ORTEP-3
_computing_structure_refinement 'SHELXL-2014 (Sheldrick, 2014)'
_computing_structure_solution SIR-92
_diffrn_ambient_temperature 109(2)
_diffrn_measured_fraction_theta_full 0.969
_diffrn_measured_fraction_theta_max 0.969
_diffrn_measurement_device_type 'Bruker P4'
_diffrn_measurement_method '\w scans'
_diffrn_radiation_type MoK\a
_diffrn_radiation_wavelength 0.71073
_diffrn_reflns_av_R_equivalents 0.0759
_diffrn_reflns_av_unetI/netI 0.0626
_diffrn_reflns_Laue_measured_fraction_full 0.969
_diffrn_reflns_Laue_measured_fraction_max 0.969
_diffrn_reflns_limit_h_max 34
_diffrn_reflns_limit_h_min 0
_diffrn_reflns_limit_k_max 15
_diffrn_reflns_limit_k_min -15
_diffrn_reflns_limit_l_max 9
_diffrn_reflns_limit_l_min -9
_diffrn_reflns_number 8106
_diffrn_reflns_point_group_measured_fraction_full 0.969
_diffrn_reflns_point_group_measured_fraction_max 0.969
_diffrn_reflns_theta_full 25.242
_diffrn_reflns_theta_max 26.031
_diffrn_reflns_theta_min 2.677
_diffrn_source 'sealed tube'
_exptl_absorpt_coefficient_mu 4.274
_exptl_absorpt_correction_T_max 0.751
_exptl_absorpt_correction_T_min 0.489
_exptl_absorpt_correction_type multi-scan
_exptl_absorpt_process_details SADABS
_exptl_crystal_colour Orange
_exptl_crystal_density_diffrn 2.243
_exptl_crystal_description Needle
_exptl_crystal_F_000 1824
_exptl_crystal_size_max 0.210
_exptl_crystal_size_mid 0.090
_exptl_crystal_size_min 0.060
_refine_diff_density_max 1.993
_refine_diff_density_min -1.961
_refine_diff_density_rms 0.260
_refine_ls_extinction_method none
_refine_ls_goodness_of_fit_ref 1.131
_refine_ls_hydrogen_treatment constr
_refine_ls_matrix_type full
_refine_ls_number_parameters 160
_refine_ls_number_reflns 2861
_refine_ls_number_restraints 6
_refine_ls_restrained_S_all 1.132
_refine_ls_R_factor_all 0.1023
_refine_ls_R_factor_gt 0.0733
_refine_ls_shift/su_max 0.000
_refine_ls_shift/su_mean 0.000
_refine_ls_structure_factor_coef Fsqd
_refine_ls_weighting_details 'w=1/[\s^2^(Fo^2^)+(0.0300P)^2^+114.3094P] where P=(Fo^2^+2Fc^2^)/3'
_refine_ls_weighting_scheme calc
_refine_ls_wR_factor_gt 0.1534
_refine_ls_wR_factor_ref 0.1645
_reflns_Friedel_coverage 0.000
_reflns_number_gt 2183
_reflns_number_total 2861
_reflns_threshold_expression 'I > 2\s(I)'
_cod_data_source_file om501163m_si_002.cif
_cod_data_source_block shelx
_cod_database_code 4089707
_shelx_space_group_comment
;
The symmetry employed for this shelxl refinement is uniquely defined
by the following loop, which should always be used as a source of
symmetry information in preference to the above space-group names.
They are only intended as comments.
;
_shelx_estimated_absorpt_t_min 0.467
_shelx_estimated_absorpt_t_max 0.784
_shelxl_version_number 2014-3

loop_
_space_group_symop_operation_xyz
'x, y, z'
'-x+1/2, -y, z+1/2'
'-x, y+1/2, -z'
'x+1/2, -y+1/2, -z+1/2'
'-x, -y, -z'
'x-1/2, y, -z-1/2'
'x, -y-1/2, z'
'-x-1/2, y-1/2, z-1/2'

loop_
_atom_site_label
_atom_site_type_symbol
_atom_site_fract_x
_atom_site_fract_y
_atom_site_fract_z
_atom_site_U_iso_or_equiv
_atom_site_adp_type
_atom_site_occupancy
_atom_site_site_symmetry_order
_atom_site_calc_flag
_atom_site_refinement_flags_posn
_atom_site_refinement_flags_adp
_atom_site_refinement_flags_occupancy
C6 C 0.4360(5) 0.2500 0.187(2) 0.016(4) Uani 1 2 d S T P
C7 C 0.4611(4) 0.1584(9) 0.1705(18) 0.027(3) Uani 1 1 d . . .
H7 H 0.4448 0.0961 0.1793 0.032 Uiso 1 1 calc R U .
C8 C 0.5096(4) 0.1572(9) 0.1415(19) 0.028(3) Uani 1 1 d . . .
H8 H 0.5261 0.0951 0.1329 0.033 Uiso 1 1 calc R U .
C9 C 0.5327(6) 0.2500 0.125(3) 0.024(4) Uani 1 2 d S T P
C10 C 0.6036(6) 0.1599(14) 0.005(4) 0.093(10) Uani 1 1 d . . .
H10A H 0.5883 0.1536 -0.1035 0.139 Uiso 1 1 calc R U .
H10B H 0.6375 0.1657 -0.0113 0.139 Uiso 1 1 calc R U .
H10C H 0.5967 0.1000 0.0718 0.139 Uiso 1 1 calc R U .
C11 C 0.6113(14) 0.2500 0.243(5) 0.110(13) Uiso 1 2 d S U P
H11A H 0.6018 0.1913 0.3090 0.165 Uiso 0.5 1 calc R U P
H11B H 0.6450 0.2465 0.2210 0.165 Uiso 0.5 2 calc R U P
H11C H 0.6042 0.3122 0.3040 0.165 Uiso 0.5 1 calc R U P
C12 C 0.2331(6) 0.2500 0.990(3) 0.029(5) Uani 1 2 d S T P
H12A H 0.2484 0.2500 1.1002 0.034 Uiso 1 2 calc R U P
H12B H 0.2579 0.2500 0.9042 0.034 Uiso 1 2 calc R U P
C13 C 0.4759(19) 0.7500 0.376(7) 0.15(2) Uani 1 2 d S T P
H13A H 0.5028 0.7500 0.4530 0.176 Uiso 1 2 calc R U P
H13B H 0.4887 0.7500 0.2618 0.176 Uiso 1 2 calc R U P
N3 N 0.5863(6) 0.2500 0.089(3) 0.048(5) Uani 1 2 d S TU P
Cl3 Cl 0.4439(4) 0.8667(10) 0.405(2) 0.205(6) Uani 1 1 d . . .
C1 C 0.3518(4) 0.1482(9) -0.0155(15) 0.017(2) Uani 1 1 d . . .
C2 C 0.3058(4) 0.0232(10) -0.1928(16) 0.025(3) Uani 1 1 d . . .
H2A H 0.2873 -0.0377 -0.1704 0.038 Uiso 1 1 calc R U .
H2B H 0.2859 0.0742 -0.2458 0.038 Uiso 1 1 calc R U .
H2C H 0.3319 0.0061 -0.2665 0.038 Uiso 1 1 calc R U .
C3 C 0.3159(4) 0.0220(9) 0.1264(16) 0.017(3) Uani 1 1 d . . .
H3 H 0.2984 -0.0377 0.1480 0.021 Uiso 1 1 calc R U .
C4 C 0.3365(4) 0.0806(9) 0.2400(16) 0.017(3) Uani 1 1 d . . .
H4 H 0.3361 0.0713 0.3566 0.020 Uiso 1 1 calc R U .
C5 C 0.3837(5) 0.2500 0.221(2) 0.015(4) Uani 1 2 d S T P
H5 H 0.3793 0.2500 0.3440 0.018 Uiso 1 2 calc R U P
N1 N 0.3247(3) 0.0646(7) -0.0325(13) 0.018(2) Uani 1 1 d . . .
N2 N 0.3589(3) 0.1585(7) 0.1527(13) 0.015(2) Uani 1 1 d . . .
Cl2 Cl 0.19718(15) 0.1385(3) 0.9684(5) 0.0460(10) Uani 1 1 d . . .
Pd1 Pd 0.37923(5) 0.2500 -0.17674(18) 0.0196(3) Uani 1 2 d S T P
I1 I 0.42218(4) 0.09949(7) -0.34898(12) 0.0407(3) Uani 1 1 d . . .
I2 I 0.24745(4) 0.2500 0.49482(16) 0.0193(3) Uani 1 2 d S T P

loop_
_atom_site_aniso_label
_atom_site_aniso_U_11
_atom_site_aniso_U_22
_atom_site_aniso_U_33
_atom_site_aniso_U_23
_atom_site_aniso_U_13
_atom_site_aniso_U_12
C6 0.013(8) 0.028(9) 0.006(8) 0.000 0.004(6) 0.000
C7 0.019(6) 0.011(6) 0.051(9) 0.011(7) 0.001(6) 0.002(5)
C8 0.013(5) 0.013(6) 0.057(9) -0.005(7) 0.000(6) 0.008(5)
C9 0.016(8) 0.015(9) 0.040(12) 0.000 -0.005(8) 0.000
C10 0.030(8) 0.036(10) 0.21(3) -0.020(15) 0.063(14) -0.006(7)
C12 0.015(8) 0.017(9) 0.054(14) 0.000 -0.005(9) 0.000
C13 0.22(6) 0.05(2) 0.17(5) 0.000 -0.05(4) 0.000
N3 0.018(8) 0.032(10) 0.094(16) 0.000 -0.003(10) 0.000
Cl3 0.180(10) 0.142(10) 0.294(16) 0.037(11) 0.020(11) 0.050(8)
C1 0.016(5) 0.022(6) 0.013(6) 0.003(6) 0.000(5) 0.008(5)
C2 0.026(6) 0.022(7) 0.027(8) -0.004(6) -0.015(6) 0.004(5)
C3 0.012(5) 0.007(5) 0.033(8) -0.004(5) 0.003(5) 0.004(4)
C4 0.013(5) 0.014(6) 0.022(7) 0.007(6) 0.010(5) 0.000(4)
C5 0.017(8) 0.007(8) 0.021(9) 0.000 -0.016(7) 0.000
N1 0.015(5) 0.008(5) 0.030(6) 0.003(5) -0.005(4) 0.001(4)
N2 0.010(4) 0.013(5) 0.020(6) -0.001(5) 0.005(4) 0.002(4)
Cl2 0.066(3) 0.0245(18) 0.047(3) 0.0005(19) 0.014(2) -0.0058(17)
Pd1 0.0322(7) 0.0109(6) 0.0156(7) 0.000 -0.0004(6) 0.000
I1 0.0708(7) 0.0234(5) 0.0279(5) -0.0005(4) 0.0097(5) 0.0106(5)
I2 0.0182(5) 0.0129(5) 0.0267(6) 0.000 0.0017(5) 0.000

loop_
_atom_type_symbol
_atom_type_description
_atom_type_scat_dispersion_real
_atom_type_scat_dispersion_imag
_atom_type_scat_source
C C 0.0033 0.0016 'International Tables Vol C Tables 4.2.6.8 and 6.1.1.4'
H H 0.0000 0.0000 'International Tables Vol C Tables 4.2.6.8 and 6.1.1.4'
N N 0.0061 0.0033 'International Tables Vol C Tables 4.2.6.8 and 6.1.1.4'
Cl Cl 0.1484 0.1585 'International Tables Vol C Tables 4.2.6.8 and 6.1.1.4'
Pd Pd -0.9988 1.0072 'International Tables Vol C Tables 4.2.6.8 and 6.1.1.4'
I I -0.4742 1.8119 'International Tables Vol C Tables 4.2.6.8 and 6.1.1.4'

loop_
_geom_angle_atom_site_label_1
_geom_angle_atom_site_label_2
_geom_angle_atom_site_label_3
_geom_angle
_geom_angle_site_symmetry_1
_geom_angle_site_symmetry_3
C7 C6 C7 117.8(14) . 7_565
C7 C6 C5 121.1(7) . .
C7 C6 C5 121.1(7) 7_565 .
C8 C7 C6 121.8(11) . .
C8 C7 H7 119.1 . .
C6 C7 H7 119.1 . .
C9 C8 C7 118.1(11) . .
C9 C8 H8 120.9 . .
C7 C8 H8 120.9 . .
C8 C9 C8 122.4(15) 7_565 .
C8 C9 N3 118.8(8) 7_565 .
C8 C9 N3 118.8(8) . .
N3 C10 H10A 109.5 . .
N3 C10 H10B 109.5 . .
H10A C10 H10B 109.5 . .
N3 C10 H10C 109.5 . .
H10A C10 H10C 109.5 . .
H10B C10 H10C 109.5 . .
N3 C11 H11A 109.5 . .
N3 C11 H11B 109.5 . .
H11A C11 H11B 109.5 . .
N3 C11 H11C 109.5 . .
H11A C11 H11C 109.5 . .
H11B C11 H11C 109.5 . .
Cl2 C12 Cl2 109.4(9) 7_565 .
Cl2 C12 H12A 109.8 7_565 .
Cl2 C12 H12A 109.8 . .
Cl2 C12 H12B 109.8 7_565 .
Cl2 C12 H12B 109.8 . .
H12A C12 H12B 108.2 . .
Cl3 C13 Cl3 117(3) . 7_575
Cl3 C13 H13A 108.0 . .
Cl3 C13 H13A 108.0 7_575 .
Cl3 C13 H13B 108.0 . .
Cl3 C13 H13B 108.0 7_575 .
H13A C13 H13B 107.3 . .
C11 N3 C10 103.6(16) . 7_565
C11 N3 C10 103.6(16) . .
C10 N3 C10 109(2) 7_565 .
C11 N3 C9 109(2) . .
C10 N3 C9 115.0(11) 7_565 .
C10 N3 C9 115.0(11) . .
N1 C1 N2 105.3(10) . .
N1 C1 Pd1 134.1(9) . .
N2 C1 Pd1 120.6(9) . .
N1 C2 H2A 109.5 . .
N1 C2 H2B 109.5 . .
H2A C2 H2B 109.5 . .
N1 C2 H2C 109.5 . .
H2A C2 H2C 109.5 . .
H2B C2 H2C 109.5 . .
C4 C3 N1 108.1(10) . .
C4 C3 H3 125.9 . .
N1 C3 H3 125.9 . .
C3 C4 N2 106.4(11) . .
C3 C4 H4 126.8 . .
N2 C4 H4 126.8 . .
N2 C5 N2 106.7(12) . 7_565
N2 C5 C6 113.4(9) . .
N2 C5 C6 113.4(9) 7_565 .
N2 C5 H5 107.7 . .
N2 C5 H5 107.7 7_565 .
C6 C5 H5 107.7 . .
C1 N1 C3 109.4(10) . .
C1 N1 C2 126.0(11) . .
C3 N1 C2 124.6(9) . .
C1 N2 C4 110.8(10) . .
C1 N2 C5 120.6(11) . .
C4 N2 C5 128.3(11) . .
C1 Pd1 C1 83.0(7) . 7_565
C1 Pd1 I1 170.8(4) . 7_565
C1 Pd1 I1 91.0(3) 7_565 7_565
C1 Pd1 I1 91.0(3) . .
C1 Pd1 I1 170.8(4) 7_565 .
I1 Pd1 I1 94.01(6) 7_565 .

loop_
_geom_bond_atom_site_label_1
_geom_bond_atom_site_label_2
_geom_bond_distance
_geom_bond_site_symmetry_2
C6 C7 1.385(14) .
C6 C7 1.385(14) 7_565
C6 C5 1.49(2) .
C7 C8 1.375(16) .
C7 H7 0.9300 .
C8 C9 1.371(15) .
C8 H8 0.9300 .
C9 C8 1.371(15) 7_565
C9 N3 1.53(2) .
C10 N3 1.43(2) .
C10 H10A 0.9600 .
C10 H10B 0.9600 .
C10 H10C 0.9600 .
C11 N3 1.41(4) .
C11 H11A 0.9600 .
C11 H11B 0.9600 .
C11 H11C 0.9600 .
C12 Cl2 1.767(10) 7_565
C12 Cl2 1.768(10) .
C12 H12A 0.9700 .
C12 H12B 0.9700 .
C13 Cl3 1.77(3) .
C13 Cl3 1.77(3) 7_575
C13 H13A 0.9700 .
C13 H13B 0.9700 .
N3 C10 1.43(2) 7_565
C1 N1 1.330(15) .
C1 N2 1.351(15) .
C1 Pd1 1.988(12) .
C2 N1 1.474(15) .
C2 H2A 0.9600 .
C2 H2B 0.9600 .
C2 H2C 0.9600 .
C3 C4 1.311(17) .
C3 N1 1.394(16) .
C3 H3 0.9300 .
C4 N2 1.373(14) .
C4 H4 0.9300 .
C5 N2 1.476(13) .
C5 N2 1.476(13) 7_565
C5 H5 0.9800 .
Pd1 C1 1.988(12) 7_565
Pd1 I1 2.6637(13) 7_565
Pd1 I1 2.6637(13) .

loop_
_geom_torsion_atom_site_label_1
_geom_torsion_atom_site_label_2
_geom_torsion_atom_site_label_3
_geom_torsion_atom_site_label_4
_geom_torsion
_geom_torsion_site_symmetry_1
_geom_torsion_site_symmetry_4
C7 C6 C7 C8 1(3) 7_565 .
C5 C6 C7 C8 -179.0(15) . .
C6 C7 C8 C9 -1(2) . .
C7 C8 C9 C8 2(3) . 7_565
C7 C8 C9 N3 -178.5(17) . .
C8 C9 N3 C11 89.9(17) 7_565 .
C8 C9 N3 C11 -89.9(17) . .
C8 C9 N3 C10 -26(3) 7_565 7_565
C8 C9 N3 C10 154(2) . 7_565
C8 C9 N3 C10 -154(2) 7_565 .
C8 C9 N3 C10 26(3) . .
N1 C3 C4 N2 -1.1(12) . .
C7 C6 C5 N2 -29(2) . .
C7 C6 C5 N2 150.9(13) 7_565 .
C7 C6 C5 N2 -150.9(13) . 7_565
C7 C6 C5 N2 29(2) 7_565 7_565
N2 C1 N1 C3 -1.2(12) . .
Pd1 C1 N1 C3 -179.9(9) . .
N2 C1 N1 C2 177.8(10) . .
Pd1 C1 N1 C2 -0.9(17) . .
C4 C3 N1 C1 1.5(12) . .
C4 C3 N1 C2 -177.5(10) . .
N1 C1 N2 C4 0.6(12) . .
Pd1 C1 N2 C4 179.4(7) . .
N1 C1 N2 C5 -173.8(9) . .
Pd1 C1 N2 C5 5.1(14) . .
C3 C4 N2 C1 0.4(12) . .
C3 C4 N2 C5 174.1(10) . .
N2 C5 N2 C1 52.9(16) 7_565 .
C6 C5 N2 C1 -72.7(14) . .
N2 C5 N2 C4 -120.4(12) 7_565 .
C6 C5 N2 C4 114.1(14) . .
